data_4064565
loop_
_publ_author_name
'Chuchuryukin, Alexey V.'
'Huang, Rubin'
'Lutz, Martin'
'Chadwick, John C.'
'Spek, Anthony L.'
'van Koten, Gerard'

_publ_section_title
;
 NCN-Pincer Metal Complexes (Ti, Cr, V, Zr, Hf, and Nb) of the Phebox
 Ligand (S,S)-2,6-Bis(4&#x2032;-isopropyl-2&#x2032;-oxazolinyl)phenyl
;
_journal_issue 10
_journal_name_full Organometallics
_journal_page_first 2819
_journal_paper_doi 10.1021/om200170b
_journal_volume 30
_journal_year 2011
_chemical_absolute_configuration ad
_chemical_formula_moiety 'C36 H46 Cl6 Hf2 N4 O4, 1.225(C6 H6)'
_chemical_formula_sum 'C43.35 H53.35 Cl6 Hf2 N4 O4'
_chemical_formula_weight 1264.13
_chemical_name_systematic
; 
 ? 
;
_space_group_IT_number 4
_symmetry_cell_setting monoclinic
_symmetry_space_group_name_Hall 'P 2yb'
_symmetry_space_group_name_H-M 'P 1 21 1'
_atom_sites_solution_hydrogens geom
_atom_sites_solution_primary heavy
_atom_sites_solution_secondary difmap
_audit_creation_method SHELXL-97
_cell_angle_alpha 90.00
_cell_angle_beta 97.372(2)
_cell_angle_gamma 90.00
_cell_formula_units_Z 4
_cell_length_a 13.3290(2)
_cell_length_b 12.5854(4)
_cell_length_c 30.1594(5)
_cell_measurement_reflns_used 45805
_cell_measurement_temperature 150(2)
_cell_measurement_theta_max 27.49
_cell_measurement_theta_min 1.62
_cell_volume 5017.4(2)
_computing_cell_refinement Peakref
_computing_data_collection 'Nonius COLLECT'
_computing_data_reduction 'EvalCCD, Twinabs'
_computing_structure_refinement 'SHELXL-97 (Sheldrick, 1997)'
_computing_structure_solution 'DIRDIF-99 (Beurskens et al., 1999)'
_diffrn_ambient_temperature 150(2)
_diffrn_measured_fraction_theta_full 0.983
_diffrn_measured_fraction_theta_max 0.983
_diffrn_measurement_device_type 'Nonius KappaCCD'
_diffrn_radiation_monochromator graphite
_diffrn_radiation_source 'rotating anode'
_diffrn_radiation_type MoK\a
_diffrn_radiation_wavelength 0.71073
_diffrn_reflns_av_R_equivalents 0.0304
_diffrn_reflns_av_sigmaI/netI 0.0165
_diffrn_reflns_limit_h_max 17
_diffrn_reflns_limit_h_min -17
_diffrn_reflns_limit_k_max 16
_diffrn_reflns_limit_k_min -16
_diffrn_reflns_limit_l_max 39
_diffrn_reflns_limit_l_min 0
_diffrn_reflns_number 55789
_diffrn_reflns_theta_full 27.64
_diffrn_reflns_theta_max 27.64
_diffrn_reflns_theta_min 1.54
_exptl_absorpt_coefficient_mu 4.497
_exptl_absorpt_correction_T_max 0.58
_exptl_absorpt_correction_T_min 0.23
_exptl_absorpt_correction_type multi-scan
_exptl_absorpt_process_details Twinabs
_exptl_crystal_colour colourless
_exptl_crystal_density_diffrn 1.673
_exptl_crystal_density_method 'not measured'
_exptl_crystal_description needle
_exptl_crystal_F_000 2478
_exptl_crystal_size_max 0.54
_exptl_crystal_size_mid 0.24
_exptl_crystal_size_min 0.12
_refine_diff_density_max 1.193
_refine_diff_density_min -1.040
_refine_diff_density_rms 0.107
_refine_ls_abs_structure_details 'Flack H D (1983), Acta Cryst. A39, 876-881'
_refine_ls_abs_structure_Flack -0.014(5)
_refine_ls_extinction_method none
_refine_ls_goodness_of_fit_ref 1.068
_refine_ls_hydrogen_treatment constr
_refine_ls_matrix_type full
_refine_ls_number_parameters 1116
_refine_ls_number_reflns 23850
_refine_ls_number_restraints 70
_refine_ls_restrained_S_all 1.069
_refine_ls_R_factor_all 0.0343
_refine_ls_R_factor_gt 0.0311
_refine_ls_shift/su_max 0.012
_refine_ls_shift/su_mean 0.000
_refine_ls_structure_factor_coef Fsqd
_refine_ls_weighting_details 'calc w=1/[\s^2^(Fo^2^)+(0.0314P)^2^+16.3642P] where P=(Fo^2^+2Fc^2^)/3'
_refine_ls_weighting_scheme calc
_refine_ls_wR_factor_gt 0.0732
_refine_ls_wR_factor_ref 0.0755
_reflns_number_gt 22908
_reflns_number_total 23850
_reflns_threshold_expression I>2\s(I)
_cod_data_source_file om200170b_si_001.cif
_cod_data_source_block s3446a
_cod_original_cell_volume 5017.46(19)
_cod_original_sg_symbol_H-M 'P 21'
_cod_database_code 4064565

loop_
_symmetry_equiv_pos_as_xyz
'x, y, z'
'-x, y+1/2, -z'

loop_
_atom_site_label
_atom_site_type_symbol
_atom_site_fract_x
_atom_site_fract_y
_atom_site_fract_z
_atom_site_U_iso_or_equiv
_atom_site_adp_type
_atom_site_occupancy
_atom_site_symmetry_multiplicity
_atom_site_calc_flag
_atom_site_refinement_flags
Hf1 Hf 1.055421(17) 1.00495(2) 0.384155(7) 0.03005(6) Uani 1 1 d .
Hf2 Hf 0.741180(17) 0.97317(2) 0.345154(7) 0.02787(6) Uani 1 1 d .
Cl11 Cl 1.00424(13) 1.13817(16) 0.43322(6) 0.0446(4) Uani 1 1 d .
Cl12 Cl 1.11513(14) 0.87278(15) 0.33559(5) 0.0408(4) Uani 1 1 d .
Cl13 Cl 0.89662(12) 0.88920(14) 0.39652(5) 0.0364(3) Uani 1 1 d .
Cl21 Cl 0.72536(14) 1.11687(14) 0.39641(5) 0.0399(4) Uani 1 1 d .
Cl22 Cl 0.74839(13) 0.82903(14) 0.29325(5) 0.0409(4) Uani 1 1 d .
Cl23 Cl 0.90763(12) 1.05525(18) 0.32232(5) 0.0463(4) Uani 1 1 d .
O11 O 1.2334(4) 0.8525(5) 0.50082(15) 0.0461(12) Uani 1 1 d .
O12 O 1.2566(4) 1.2293(4) 0.32551(16) 0.0424(11) Uani 1 1 d .
O21 O 0.5597(4) 1.1632(4) 0.23995(16) 0.0428(11) Uani 1 1 d .
O22 O 0.5280(4) 0.7853(4) 0.41473(17) 0.0432(12) Uani 1 1 d .
N11 N 1.1124(4) 0.8917(5) 0.44405(16) 0.0342(12) Uani 1 1 d .
N12 N 1.1203(4) 1.1385(5) 0.34152(18) 0.0348(12) Uani 1 1 d .
N21 N 0.6886(4) 1.0839(4) 0.28343(16) 0.0311(11) Uani 1 1 d .
N22 N 0.6673(4) 0.8633(4) 0.39469(17) 0.0315(11) Uani 1 1 d .
C11 C 1.2184(5) 1.0433(6) 0.41160(19) 0.0360(15) Uani 1 1 d .
C12 C 1.2723(5) 1.1184(5) 0.3915(2) 0.0353(14) Uani 1 1 d .
C13 C 1.3736(5) 1.1441(6) 0.4076(2) 0.0417(16) Uani 1 1 d .
H13 H 1.4099 1.1950 0.3927 0.050 Uiso 1 1 calc R
C14 C 1.4189(5) 1.0923(6) 0.4462(2) 0.0423(16) Uani 1 1 d .
H14 H 1.4864 1.1094 0.4582 0.051 Uiso 1 1 calc R
C15 C 1.3656(5) 1.0162(7) 0.4670(2) 0.0427(16) Uani 1 1 d .
H15 H 1.3966 0.9805 0.4930 0.051 Uiso 1 1 calc R
C16 C 1.2671(4) 0.9931(6) 0.44964(18) 0.0343(13) Uani 1 1 d .
C17 C 1.2018(5) 0.9121(6) 0.4653(2) 0.0350(14) Uani 1 1 d .
C18 C 1.1467(6) 0.7878(7) 0.5086(2) 0.0472(18) Uani 1 1 d .
H18A H 1.1134 0.8169 0.5336 0.057 Uiso 1 1 calc R
H18B H 1.1674 0.7135 0.5157 0.057 Uiso 1 1 calc R
C19 C 1.0761(5) 0.7941(5) 0.4643(2) 0.0358(14) Uani 1 1 d .
H19 H 1.0046 0.8039 0.4702 0.043 Uiso 1 1 calc R
C21 C 0.5708(4) 0.9740(6) 0.32973(18) 0.0311(12) Uani 1 1 d .
C22 C 0.5089(5) 0.9136(5) 0.3539(2) 0.0335(13) Uani 1 1 d .
C23 C 0.4039(5) 0.9142(7) 0.3450(2) 0.0416(16) Uani 1 1 d .
H23 H 0.3643 0.8720 0.3623 0.050 Uiso 1 1 calc R
C24 C 0.3580(4) 0.9772(7) 0.3107(2) 0.0429(17) Uani 1 1 d .
H24 H 0.2864 0.9777 0.3042 0.051 Uiso 1 1 calc R
C25 C 0.4154(5) 1.0397(6) 0.2856(2) 0.0422(17) Uani 1 1 d .
H25 H 0.3841 1.0834 0.2621 0.051 Uiso 1 1 calc R
C26 C 0.5208(4) 1.0366(5) 0.29590(18) 0.0321(13) Uani 1 1 d .
C27 C 0.5921(5) 1.0964(5) 0.2729(2) 0.0336(13) Uani 1 1 d .
C28 C 0.6508(5) 1.2148(6) 0.2282(2) 0.0410(15) Uani 1 1 d .
H28A H 0.6570 1.2880 0.2403 0.049 Uiso 1 1 calc R
H28B H 0.6499 1.2177 0.1953 0.049 Uiso 1 1 calc R
C29 C 0.7381(5) 1.1446(5) 0.2498(2) 0.0315(13) Uani 1 1 d .
H29 H 0.7927 1.1906 0.2654 0.038 Uiso 1 1 calc R
C110 C 1.0834(7) 0.6983(6) 0.4334(3) 0.0511(19) Uani 1 1 d .
H110 H 1.0434 0.7159 0.4040 0.061 Uiso 1 1 calc R
C111 C 1.0326(9) 0.6007(8) 0.4524(3) 0.074(3) Uani 1 1 d .
H11A H 1.0693 0.5819 0.4816 0.111 Uiso 1 1 calc R
H11B H 1.0341 0.5405 0.4319 0.111 Uiso 1 1 calc R
H11C H 0.9623 0.6179 0.4558 0.111 Uiso 1 1 calc R
C112 C 1.1913(8) 0.6743(9) 0.4246(3) 0.074(3) Uani 1 1 d .
H11D H 1.2199 0.7371 0.4116 0.111 Uiso 1 1 calc R
H11E H 1.1907 0.6145 0.4037 0.111 Uiso 1 1 calc R
H11F H 1.2327 0.6559 0.4527 0.111 Uiso 1 1 calc R
C113 C 1.2148(5) 1.1632(6) 0.3521(2) 0.0358(14) Uani 1 1 d .
C114 C 1.1789(5) 1.2443(7) 0.2866(2) 0.0449(17) Uani 1 1 d .
H11G H 1.1938 1.2001 0.2611 0.054 Uiso 1 1 calc R
H11H H 1.1749 1.3197 0.2773 0.054 Uiso 1 1 calc R
C115 C 1.0812(5) 1.2091(6) 0.3032(2) 0.0374(14) Uani 1 1 d .
H115 H 1.0398 1.1665 0.2795 0.045 Uiso 1 1 calc R
C116 C 1.0168(6) 1.3013(6) 0.3186(2) 0.0432(16) Uani 1 1 d .
H116 H 0.9572 1.2691 0.3307 0.052 Uiso 1 1 calc R
C117 C 0.9764(7) 1.3697(6) 0.2784(3) 0.0523(19) Uani 1 1 d .
H11I H 0.9323 1.4254 0.2878 0.078 Uiso 1 1 calc R
H11J H 0.9377 1.3251 0.2556 0.078 Uiso 1 1 calc R
H11K H 1.0332 1.4025 0.2658 0.078 Uiso 1 1 calc R
C118 C 1.0727(8) 1.3685(8) 0.3552(3) 0.065(2) Uani 1 1 d .
H11L H 1.1301 1.4035 0.3440 0.098 Uiso 1 1 calc R
H11M H 1.0974 1.3232 0.3808 0.098 Uiso 1 1 calc R
H11N H 1.0268 1.4224 0.3647 0.098 Uiso 1 1 calc R
C210 C 0.7829(5) 1.0717(5) 0.21703(19) 0.0335(12) Uani 1 1 d .
H210 H 0.8286 1.0204 0.2351 0.040 Uiso 1 1 calc R
C211 C 0.8483(6) 1.1350(6) 0.1880(3) 0.0475(17) Uani 1 1 d .
H21A H 0.8053 1.1836 0.1685 0.071 Uiso 1 1 calc R
H21B H 0.8823 1.0858 0.1696 0.071 Uiso 1 1 calc R
H21C H 0.8991 1.1759 0.2072 0.071 Uiso 1 1 calc R
C212 C 0.7020(5) 1.0067(7) 0.1888(2) 0.0454(16) Uani 1 1 d .
H21D H 0.6626 0.9667 0.2084 0.068 Uiso 1 1 calc R
H21E H 0.7344 0.9570 0.1700 0.068 Uiso 1 1 calc R
H21F H 0.6571 1.0544 0.1698 0.068 Uiso 1 1 calc R
C213 C 0.5704(5) 0.8529(5) 0.3884(2) 0.0307(13) Uani 1 1 d .
C214 C 0.6133(6) 0.7302(7) 0.4403(3) 0.055(2) Uani 1 1 d .
H21G H 0.6230 0.6590 0.4276 0.066 Uiso 1 1 calc R
H21H H 0.6025 0.7222 0.4720 0.066 Uiso 1 1 calc R
C215 C 0.7040(5) 0.8015(5) 0.4360(2) 0.0386(15) Uani 1 1 d .
H215 H 0.7631 0.7567 0.4305 0.046 Uiso 1 1 calc R
C216 C 0.7350(5) 0.8751(6) 0.4761(2) 0.0407(16) Uani 1 1 d .
H216 H 0.7860 0.9263 0.4670 0.049 Uiso 1 1 calc R
C217 C 0.7882(7) 0.8089(9) 0.5151(3) 0.066(3) Uani 1 1 d .
H21I H 0.7401 0.7583 0.5253 0.099 Uiso 1 1 calc R
H21J H 0.8136 0.8562 0.5399 0.099 Uiso 1 1 calc R
H21K H 0.8450 0.7700 0.5051 0.099 Uiso 1 1 calc R
C218 C 0.6474(6) 0.9401(8) 0.4893(3) 0.056(2) Uani 1 1 d .
H21L H 0.6174 0.9820 0.4636 0.085 Uiso 1 1 calc R
H21M H 0.6722 0.9878 0.5139 0.085 Uiso 1 1 calc R
H21N H 0.5962 0.8923 0.4988 0.085 Uiso 1 1 calc R
Hf3 Hf 0.360445(16) 0.565203(19) 0.102716(8) 0.02432(5) Uani 1 1 d .
Hf4 Hf 0.064438(16) 0.49844(2) 0.130132(7) 0.02601(5) Uani 1 1 d .
Cl31 Cl 0.30031(13) 0.70973(13) 0.05458(6) 0.0409(4) Uani 1 1 d .
Cl32 Cl 0.42384(12) 0.42160(12) 0.15159(5) 0.0337(3) Uani 1 1 d .
Cl33 Cl 0.22584(11) 0.61381(15) 0.15610(6) 0.0405(4) Uani 1 1 d .
Cl41 Cl 0.00182(12) 0.63799(13) 0.07890(5) 0.0345(3) Uani 1 1 d .
Cl42 Cl 0.12835(13) 0.36051(15) 0.18128(5) 0.0411(4) Uani 1 1 d .
Cl43 Cl 0.19974(10) 0.45258(14) 0.07818(5) 0.0378(4) Uani 1 1 d .
O31 O 0.5829(4) 0.7838(5) 0.1750(3) 0.074(2) Uani 1 1 d .
O32 O 0.5067(3) 0.4171(4) -0.00587(15) 0.0355(10) Uani 1 1 d .
O41 O -0.1482(3) 0.2785(4) 0.05169(16) 0.0372(10) Uani 1 1 d .
O42 O -0.0932(4) 0.6374(4) 0.23721(15) 0.0406(11) Uani 1 1 d .
N31 N 0.4445(4) 0.6828(4) 0.1547(2) 0.0389(14) Uani 1 1 d .
N32 N 0.3942(3) 0.4706(4) 0.03924(15) 0.0246(9) Uani 1 1 d .
N41 N -0.0084(4) 0.3676(4) 0.08041(17) 0.0282(11) Uani 1 1 d .
N42 N 0.0195(4) 0.6029(4) 0.18902(17) 0.0305(11) Uani 1 1 d .
C31 C 0.5213(4) 0.5942(5) 0.0874(2) 0.0316(13) Uani 1 1 d .
C32 C 0.5602(4) 0.5426(5) 0.0531(2) 0.0318(13) Uani 1 1 d .
C33 C 0.6602(5) 0.5580(7) 0.0444(3) 0.0453(17) Uani 1 1 d .
H33 H 0.6843 0.5217 0.0203 0.054 Uiso 1 1 calc R
C34 C 0.7229(5) 0.6255(6) 0.0708(3) 0.050(2) Uani 1 1 d .
H34 H 0.7906 0.6363 0.0651 0.061 Uiso 1 1 calc R
C35 C 0.6862(5) 0.6776(6) 0.1059(3) 0.053(2) Uani 1 1 d .
H35 H 0.7293 0.7236 0.1247 0.063 Uiso 1 1 calc R
C36 C 0.5852(5) 0.6627(5) 0.1138(3) 0.0377(15) Uani 1 1 d .
C37 C 0.5364(5) 0.7105(5) 0.1482(3) 0.0460(19) Uani 1 1 d .
C38 C 0.5071(7) 0.8211(9) 0.2025(5) 0.096(5) Uani 1 1 d .
H38A H 0.4784 0.8903 0.1916 0.115 Uiso 1 1 calc R
H38B H 0.5365 0.8285 0.2342 0.115 Uiso 1 1 calc R
C39 C 0.4255(6) 0.7328(7) 0.1968(3) 0.060(3) Uani 1 1 d .
H39 H 0.3567 0.7659 0.1930 0.073 Uiso 1 1 calc R
C41 C -0.0961(4) 0.4612(5) 0.14298(19) 0.0285(12) Uani 1 1 d .
C42 C -0.1385(4) 0.5113(5) 0.1776(2) 0.0294(12) Uani 1 1 d .
C43 C -0.2386(4) 0.4924(6) 0.1847(2) 0.0380(14) Uani 1 1 d .
H43 H -0.2652 0.5252 0.2091 0.046 Uiso 1 1 calc R
C44 C -0.2982(5) 0.4264(6) 0.1564(3) 0.0423(17) Uani 1 1 d .
H44 H -0.3670 0.4160 0.1604 0.051 Uiso 1 1 calc R
C45 C -0.2588(4) 0.3741(5) 0.1215(2) 0.0346(14) Uani 1 1 d .
H45 H -0.2995 0.3273 0.1021 0.041 Uiso 1 1 calc R
C46 C -0.1572(4) 0.3927(5) 0.1159(2) 0.0298(13) Uani 1 1 d .
C47 C -0.1033(4) 0.3465(5) 0.0813(2) 0.0292(12) Uani 1 1 d .
C48 C -0.0735(5) 0.2563(6) 0.0207(2) 0.0374(15) Uani 1 1 d .
H48A H -0.0897 0.2963 -0.0076 0.045 Uiso 1 1 calc R
H48B H -0.0712 0.1794 0.0138 0.045 Uiso 1 1 calc R
C49 C 0.0274(4) 0.2940(5) 0.04659(19) 0.0297(12) Uani 1 1 d .
H49 H 0.0676 0.3341 0.0263 0.036 Uiso 1 1 calc R
C310 C 0.4330(7) 0.6545(10) 0.2341(3) 0.077(3) Uani 1 1 d .
H310 H 0.3829 0.5966 0.2255 0.092 Uiso 1 1 calc R
C311 C 0.4043(11) 0.7082(14) 0.2768(4) 0.132(7) Uani 1 1 d .
H31A H 0.4084 0.6561 0.3011 0.198 Uiso 1 1 calc R
H31B H 0.3351 0.7358 0.2709 0.198 Uiso 1 1 calc R
H31C H 0.4511 0.7669 0.2854 0.198 Uiso 1 1 calc R
C312 C 0.5382(7) 0.6033(9) 0.2443(3) 0.075(3) Uani 1 1 d .
H31D H 0.5572 0.5710 0.2171 0.112 Uiso 1 1 calc R
H31E H 0.5365 0.5485 0.2673 0.112 Uiso 1 1 calc R
H31F H 0.5878 0.6579 0.2552 0.112 Uiso 1 1 calc R
C313 C 0.4857(4) 0.4748(5) 0.02852(19) 0.0287(12) Uani 1 1 d .
C314 C 0.4162(5) 0.3536(5) -0.0200(2) 0.0370(14) Uani 1 1 d .
H31G H 0.4258 0.2790 -0.0099 0.044 Uiso 1 1 calc R
H31H H 0.3989 0.3549 -0.0529 0.044 Uiso 1 1 calc R
C315 C 0.3334(4) 0.4089(5) 0.0033(2) 0.0284(12) Uani 1 1 d .
H315 H 0.2930 0.3539 0.0171 0.034 Uiso 1 1 calc R
C316 C 0.2622(4) 0.4798(5) -0.0274(2) 0.0347(13) Uani 1 1 d .
H316 H 0.2197 0.5197 -0.0080 0.042 Uiso 1 1 calc R
C317 C 0.1906(6) 0.4136(7) -0.0596(3) 0.052(2) Uani 1 1 d .
H31I H 0.1451 0.4607 -0.0787 0.079 Uiso 1 1 calc R
H31J H 0.1507 0.3668 -0.0427 0.079 Uiso 1 1 calc R
H31K H 0.2299 0.3705 -0.0783 0.079 Uiso 1 1 calc R
C318 C 0.3173(6) 0.5619(7) -0.0522(2) 0.0464(16) Uani 1 1 d .
H31L H 0.3623 0.6038 -0.0307 0.070 Uiso 1 1 calc R
H31M H 0.2679 0.6090 -0.0692 0.070 Uiso 1 1 calc R
H31N H 0.3572 0.5258 -0.0728 0.070 Uiso 1 1 calc R
C410 C 0.0919(5) 0.2046(5) 0.0707(2) 0.0329(13) Uani 1 1 d .
H410 H 0.1485 0.2393 0.0904 0.040 Uiso 1 1 calc R
C411 C 0.1395(6) 0.1382(6) 0.0366(2) 0.0472(17) Uani 1 1 d .
H41A H 0.1844 0.0848 0.0523 0.071 Uiso 1 1 calc R
H41B H 0.1785 0.1845 0.0191 0.071 Uiso 1 1 calc R
H41C H 0.0861 0.1026 0.0166 0.071 Uiso 1 1 calc R
C412 C 0.0338(6) 0.1359(6) 0.1006(3) 0.0470(17) Uani 1 1 d .
H41D H 0.0104 0.1803 0.1239 0.071 Uiso 1 1 calc R
H41E H 0.0784 0.0800 0.1145 0.071 Uiso 1 1 calc R
H41F H -0.0245 0.1034 0.0825 0.071 Uiso 1 1 calc R
C413 C -0.0685(5) 0.5840(5) 0.2018(2) 0.0343(14) Uani 1 1 d .
C414 C -0.0035(6) 0.6954(6) 0.2546(2) 0.0419(16) Uani 1 1 d .
H41G H 0.0323 0.6596 0.2812 0.050 Uiso 1 1 calc R
H41H H -0.0207 0.7687 0.2628 0.050 Uiso 1 1 calc R
C415 C 0.0615(5) 0.6961(5) 0.2160(2) 0.0323(13) Uani 1 1 d .
H415 H 0.1339 0.6824 0.2280 0.039 Uiso 1 1 calc R
C416 C 0.0536(5) 0.7977(5) 0.1875(2) 0.0354(14) Uani 1 1 d .
H416 H 0.0899 0.7844 0.1610 0.042 Uiso 1 1 calc R
C417 C 0.1059(7) 0.8901(6) 0.2133(2) 0.0501(18) Uani 1 1 d .
H41I H 0.1028 0.9531 0.1941 0.075 Uiso 1 1 calc R
H41J H 0.1768 0.8717 0.2230 0.075 Uiso 1 1 calc R
H41K H 0.0719 0.9052 0.2396 0.075 Uiso 1 1 calc R
C418 C -0.0551(6) 0.8262(6) 0.1701(3) 0.0458(17) Uani 1 1 d .
H41L H -0.0867 0.7670 0.1524 0.069 Uiso 1 1 calc R
H41M H -0.0562 0.8899 0.1514 0.069 Uiso 1 1 calc R
H41N H -0.0926 0.8399 0.1954 0.069 Uiso 1 1 calc R
C51 C 0.7951(11) 0.5753(10) 0.3661(4) 0.092(4) Uani 1 1 d .
H51 H 0.8213 0.6435 0.3747 0.111 Uiso 1 1 calc R
C52 C 0.7802(12) 0.5035(11) 0.3985(4) 0.116(5) Uani 1 1 d .
H52 H 0.7932 0.5229 0.4292 0.140 Uiso 1 1 calc R
C53 C 0.7461(12) 0.4028(9) 0.3866(4) 0.100(5) Uani 1 1 d .
H53 H 0.7337 0.3530 0.4090 0.120 Uiso 1 1 calc R
C54 C 0.7304(10) 0.3753(8) 0.3429(4) 0.079(3) Uani 1 1 d .
H54 H 0.7113 0.3047 0.3344 0.095 Uiso 1 1 calc R
C55 C 0.7423(10) 0.4504(9) 0.3108(4) 0.083(3) Uani 1 1 d .
H55 H 0.7288 0.4324 0.2800 0.099 Uiso 1 1 calc R
C56 C 0.7742(8) 0.5527(9) 0.3234(4) 0.074(3) Uani 1 1 d .
H56 H 0.7807 0.6054 0.3014 0.089 Uiso 1 1 calc R
C61 C 0.3428(7) 0.1491(7) 0.1492(3) 0.063(2) Uani 1 1 d .
H61 H 0.3327 0.2108 0.1662 0.075 Uiso 1 1 calc R
C62 C 0.2967(7) 0.0566(8) 0.1574(3) 0.063(2) Uani 1 1 d .
H62 H 0.2558 0.0520 0.1809 0.076 Uiso 1 1 calc R
C63 C 0.3104(8) -0.0329(8) 0.1307(4) 0.071(3) Uani 1 1 d .
H63 H 0.2791 -0.0985 0.1363 0.085 Uiso 1 1 calc R
C64 C 0.3684(7) -0.0256(7) 0.0967(4) 0.069(3) Uani 1 1 d .
H64 H 0.3756 -0.0852 0.0781 0.083 Uiso 1 1 calc R
C65 C 0.4156(6) 0.0666(8) 0.0897(4) 0.066(2) Uani 1 1 d .
H65 H 0.4571 0.0715 0.0664 0.080 Uiso 1 1 calc R
C66 C 0.4041(7) 0.1530(7) 0.1161(4) 0.067(3) Uani 1 1 d .
H66 H 0.4392 0.2168 0.1114 0.080 Uiso 1 1 calc R
C71 C 0.3787(12) 0.4782(12) 0.3590(5) 0.065(5) Uani 0.45 1 d PDU
H71 H 0.3717 0.5107 0.3868 0.078 Uiso 0.45 1 calc PR
C72 C 0.4527(11) 0.4104(12) 0.3560(5) 0.076(6) Uani 0.45 1 d PDU
H72 H 0.4991 0.3939 0.3817 0.091 Uiso 0.45 1 calc PR
C73 C 0.4626(12) 0.3653(12) 0.3172(6) 0.074(6) Uani 0.45 1 d PDU
H73 H 0.5159 0.3163 0.3150 0.089 Uiso 0.45 1 calc PR
C74 C 0.3982(13) 0.3884(13) 0.2817(5) 0.079(6) Uani 0.45 1 d PDU
H74 H 0.4051 0.3559 0.2538 0.095 Uiso 0.45 1 calc PR
C75 C 0.3243(12) 0.4561(13) 0.2847(5) 0.078(6) Uani 0.45 1 d PDU
H75 H 0.2781 0.4727 0.2589 0.093 Uiso 0.45 1 calc PR
C76 C 0.3144(11) 0.5009(13) 0.3234(6) 0.084(6) Uani 0.45 1 d PDU
H76 H 0.2608 0.5496 0.3255 0.101 Uiso 0.45 1 calc PR

loop_
_atom_site_aniso_label
_atom_site_aniso_U_11
_atom_site_aniso_U_22
_atom_site_aniso_U_33
_atom_site_aniso_U_23
_atom_site_aniso_U_13
_atom_site_aniso_U_12
Hf1 0.02226(11) 0.04519(14) 0.02160(10) -0.00110(10) -0.00141(8) 0.00480(11)
Hf2 0.02186(11) 0.03808(14) 0.02272(10) 0.00083(9) -0.00075(8) 0.00129(10)
Cl11 0.0337(8) 0.0608(11) 0.0388(8) -0.0129(8) 0.0037(7) 0.0093(8)
Cl12 0.0425(9) 0.0535(10) 0.0273(7) -0.0083(7) 0.0080(6) -0.0023(8)
Cl13 0.0255(7) 0.0495(9) 0.0326(7) 0.0077(7) -0.0020(6) 0.0028(7)
Cl21 0.0458(9) 0.0375(8) 0.0345(8) -0.0042(6) -0.0015(7) -0.0001(7)
Cl22 0.0406(9) 0.0456(9) 0.0355(8) -0.0081(7) 0.0014(7) 0.0078(7)
Cl23 0.0274(7) 0.0756(12) 0.0331(7) 0.0187(8) -0.0065(6) -0.0054(8)
O11 0.033(3) 0.073(4) 0.030(2) 0.013(2) -0.0079(19) 0.003(2)
O12 0.030(2) 0.052(3) 0.044(3) 0.012(2) 0.004(2) 0.007(2)
O21 0.033(2) 0.056(3) 0.039(2) 0.015(2) 0.001(2) 0.010(2)
O22 0.034(3) 0.048(3) 0.048(3) 0.012(2) 0.005(2) -0.008(2)
N11 0.029(3) 0.052(3) 0.021(2) 0.002(2) 0.001(2) 0.005(2)
N12 0.029(3) 0.047(3) 0.029(3) 0.000(2) 0.003(2) 0.005(2)
N21 0.025(2) 0.044(3) 0.024(2) 0.000(2) 0.0014(18) 0.004(2)
N22 0.029(3) 0.037(3) 0.028(2) -0.001(2) 0.001(2) 0.001(2)
C11 0.030(3) 0.052(4) 0.024(3) 0.001(3) -0.004(2) 0.009(3)
C12 0.026(3) 0.042(4) 0.037(3) -0.002(3) 0.002(2) 0.004(3)
C13 0.027(3) 0.054(4) 0.043(4) -0.003(3) -0.001(3) 0.005(3)
C14 0.030(3) 0.050(4) 0.044(4) -0.006(3) -0.007(3) 0.005(3)
C15 0.032(3) 0.059(4) 0.034(3) -0.005(3) -0.007(2) 0.008(3)
C16 0.028(3) 0.050(4) 0.024(2) 0.000(3) -0.001(2) 0.007(3)
C17 0.030(3) 0.049(4) 0.025(3) 0.005(3) 0.000(2) 0.009(3)
C18 0.040(4) 0.065(5) 0.036(4) 0.012(3) -0.002(3) 0.002(4)
C19 0.038(4) 0.044(4) 0.026(3) 0.002(3) 0.003(3) 0.002(3)
C21 0.022(3) 0.047(4) 0.025(2) -0.005(3) 0.003(2) 0.000(3)
C22 0.029(3) 0.045(4) 0.025(3) -0.007(3) -0.002(2) 0.000(3)
C23 0.035(3) 0.060(4) 0.031(3) -0.006(3) 0.008(3) -0.006(3)
C24 0.016(3) 0.076(5) 0.038(3) -0.008(4) 0.008(2) 0.010(3)
C25 0.027(3) 0.063(5) 0.036(3) -0.007(3) 0.003(2) 0.012(3)
C26 0.026(3) 0.048(4) 0.022(2) -0.003(2) 0.003(2) 0.004(2)
C27 0.027(3) 0.046(4) 0.026(3) -0.001(3) 0.002(2) 0.010(3)
C28 0.035(4) 0.048(4) 0.040(4) 0.009(3) 0.007(3) 0.006(3)
C29 0.030(3) 0.037(3) 0.027(3) 0.008(2) 0.001(2) 0.000(3)
C110 0.067(5) 0.050(4) 0.035(4) 0.000(3) 0.004(3) 0.012(4)
C111 0.110(9) 0.056(5) 0.055(5) -0.003(4) 0.003(5) -0.007(5)
C112 0.081(7) 0.076(6) 0.068(6) 0.005(5) 0.023(5) 0.037(6)
C113 0.037(4) 0.039(4) 0.032(3) -0.002(3) 0.003(3) 0.007(3)
C114 0.036(4) 0.061(5) 0.036(3) 0.009(3) 0.001(3) 0.008(3)
C115 0.033(3) 0.048(4) 0.030(3) -0.002(3) 0.000(3) 0.008(3)
C116 0.038(4) 0.050(4) 0.042(4) 0.002(3) 0.005(3) 0.013(3)
C117 0.055(5) 0.050(4) 0.050(4) 0.005(3) -0.001(4) 0.020(4)
C118 0.075(6) 0.067(6) 0.053(5) -0.009(4) 0.001(4) 0.022(5)
C210 0.033(3) 0.038(3) 0.029(3) 0.003(3) 0.003(2) -0.001(3)
C211 0.047(4) 0.056(4) 0.042(4) 0.010(3) 0.017(3) 0.000(3)
C212 0.042(4) 0.058(4) 0.036(3) -0.002(3) 0.006(3) -0.004(4)
C213 0.029(3) 0.034(3) 0.031(3) -0.001(2) 0.009(2) -0.005(3)
C214 0.051(5) 0.050(5) 0.063(5) 0.024(4) 0.009(4) 0.005(4)
C215 0.038(4) 0.036(3) 0.042(4) 0.014(3) 0.002(3) 0.001(3)
C216 0.033(3) 0.063(5) 0.026(3) 0.010(3) 0.002(3) 0.007(3)
C217 0.049(5) 0.103(7) 0.043(4) 0.033(5) 0.000(4) 0.012(5)
C218 0.043(4) 0.084(6) 0.041(4) -0.009(4) 0.003(3) 0.009(4)
Hf3 0.01336(9) 0.02505(11) 0.03361(12) -0.00630(10) -0.00060(8) -0.00239(9)
Hf4 0.01504(9) 0.03688(13) 0.02641(10) -0.00418(10) 0.00380(7) 0.00027(9)
Cl31 0.0362(8) 0.0295(7) 0.0524(10) -0.0027(7) -0.0114(7) 0.0089(6)
Cl32 0.0299(7) 0.0293(7) 0.0427(8) 0.0037(6) 0.0071(6) -0.0008(6)
Cl33 0.0203(6) 0.0566(10) 0.0445(8) -0.0269(8) 0.0038(6) -0.0031(7)
Cl41 0.0264(7) 0.0462(9) 0.0310(7) 0.0053(6) 0.0039(6) -0.0069(6)
Cl42 0.0367(9) 0.0510(10) 0.0346(8) -0.0008(7) 0.0004(6) 0.0159(7)
Cl43 0.0181(6) 0.0534(9) 0.0439(8) -0.0255(7) 0.0120(6) -0.0152(6)
O31 0.035(3) 0.051(3) 0.127(6) -0.046(4) -0.028(3) -0.006(3)
O32 0.022(2) 0.044(2) 0.042(2) 0.003(2) 0.0119(18) 0.0082(18)
O41 0.019(2) 0.045(3) 0.047(3) -0.006(2) 0.0010(18) -0.0095(19)
O42 0.047(3) 0.041(3) 0.037(2) 0.000(2) 0.021(2) 0.008(2)
N31 0.020(3) 0.033(3) 0.058(4) -0.018(3) -0.016(2) 0.007(2)
N32 0.0125(19) 0.026(2) 0.035(2) 0.000(2) 0.0014(17) -0.0003(17)
N41 0.023(3) 0.036(3) 0.025(2) -0.001(2) 0.0012(19) -0.004(2)
N42 0.028(3) 0.038(3) 0.027(2) -0.002(2) 0.008(2) 0.003(2)
C31 0.019(3) 0.025(3) 0.048(4) 0.014(3) -0.005(2) -0.008(2)
C32 0.017(3) 0.037(3) 0.042(3) 0.016(3) 0.005(2) -0.001(2)
C33 0.022(3) 0.054(4) 0.061(4) 0.027(4) 0.008(3) 0.002(3)
C34 0.015(3) 0.058(5) 0.078(5) 0.040(4) 0.003(3) -0.007(3)
C35 0.021(3) 0.040(4) 0.092(6) 0.033(4) -0.016(4) -0.019(3)
C36 0.023(3) 0.025(3) 0.061(4) 0.010(3) -0.009(3) -0.008(2)
C37 0.026(3) 0.026(3) 0.078(5) -0.011(3) -0.022(3) -0.001(3)
C38 0.043(5) 0.086(7) 0.147(11) -0.080(8) -0.032(6) 0.011(5)
C39 0.031(4) 0.065(5) 0.077(6) -0.049(5) -0.023(4) 0.014(4)
C41 0.017(2) 0.038(3) 0.032(3) 0.000(2) 0.005(2) 0.006(2)
C42 0.029(3) 0.023(3) 0.038(3) 0.004(2) 0.011(2) 0.008(2)
C43 0.028(3) 0.038(3) 0.052(3) 0.016(3) 0.018(3) 0.014(3)
C44 0.015(3) 0.045(4) 0.070(5) 0.026(4) 0.018(3) 0.009(3)
C45 0.015(3) 0.036(3) 0.055(4) 0.013(3) 0.011(3) 0.006(2)
C46 0.019(3) 0.028(3) 0.044(3) 0.012(3) 0.007(2) 0.005(2)
C47 0.014(3) 0.039(3) 0.035(3) 0.003(3) 0.003(2) -0.007(2)
C48 0.021(3) 0.051(4) 0.041(3) -0.010(3) 0.004(3) -0.007(3)
C49 0.023(3) 0.040(3) 0.026(3) -0.011(2) 0.004(2) -0.010(2)
C310 0.060(6) 0.119(9) 0.047(5) -0.043(5) -0.009(4) 0.035(6)
C311 0.104(10) 0.208(18) 0.081(8) -0.089(10) 0.001(7) 0.047(11)
C312 0.053(5) 0.107(8) 0.057(5) -0.028(5) -0.018(4) 0.030(5)
C313 0.022(3) 0.030(3) 0.035(3) 0.011(2) 0.009(2) 0.007(2)
C314 0.031(3) 0.039(3) 0.041(3) -0.010(3) 0.005(3) 0.011(3)
C315 0.016(3) 0.035(3) 0.034(3) -0.005(2) 0.004(2) 0.002(2)
C316 0.031(3) 0.036(3) 0.037(3) -0.012(3) 0.001(2) 0.010(3)
C317 0.044(4) 0.063(5) 0.046(4) -0.021(4) -0.011(3) 0.018(4)
C318 0.049(4) 0.050(4) 0.039(3) 0.010(3) 0.001(3) 0.015(4)
C410 0.024(3) 0.040(3) 0.036(3) -0.006(3) 0.006(2) -0.008(2)
C411 0.049(4) 0.049(4) 0.043(4) -0.007(3) 0.005(3) 0.010(3)
C412 0.035(4) 0.052(4) 0.055(4) 0.008(4) 0.012(3) 0.005(3)
C413 0.037(3) 0.036(3) 0.033(3) 0.002(3) 0.015(3) 0.009(3)
C414 0.051(4) 0.047(4) 0.030(3) -0.003(3) 0.015(3) 0.006(3)
C415 0.033(3) 0.039(3) 0.025(3) -0.006(2) 0.003(2) 0.007(3)
C416 0.035(3) 0.040(3) 0.032(3) -0.002(3) 0.007(3) 0.003(3)
C417 0.061(5) 0.052(4) 0.037(4) -0.007(3) 0.006(3) -0.012(4)
C418 0.046(4) 0.046(4) 0.044(4) 0.008(3) -0.001(3) 0.010(3)
C51 0.152(12) 0.063(6) 0.069(6) -0.002(6) 0.038(7) -0.009(7)
C52 0.188(15) 0.085(8) 0.070(7) -0.007(7) -0.008(8) -0.049(10)
C53 0.162(14) 0.066(7) 0.064(7) 0.011(5) -0.018(7) -0.027(8)
C54 0.115(10) 0.045(5) 0.071(6) 0.013(4) -0.014(6) -0.012(5)
C55 0.111(9) 0.067(7) 0.070(6) -0.001(5) 0.012(6) -0.005(6)
C56 0.083(7) 0.061(6) 0.083(7) 0.007(5) 0.026(6) 0.005(5)
C61 0.070(6) 0.054(5) 0.066(5) -0.022(4) 0.019(5) -0.017(4)
C62 0.061(5) 0.073(6) 0.056(5) 0.002(5) 0.006(4) -0.015(5)
C63 0.069(6) 0.045(4) 0.093(7) 0.003(5) -0.014(5) -0.014(4)
C64 0.068(6) 0.047(5) 0.091(7) -0.020(5) 0.005(5) 0.000(4)
C65 0.049(4) 0.056(5) 0.097(7) -0.029(5) 0.024(5) -0.003(4)
C66 0.057(5) 0.056(5) 0.093(7) -0.031(5) 0.032(5) -0.022(4)
C71 0.069(8) 0.065(9) 0.064(8) -0.001(7) 0.022(7) -0.020(7)
C72 0.077(9) 0.077(9) 0.073(9) 0.003(8) 0.009(8) -0.030(8)
C73 0.061(9) 0.077(9) 0.090(10) -0.006(8) 0.030(8) -0.035(7)
C74 0.094(10) 0.077(9) 0.074(9) -0.004(7) 0.038(8) -0.049(8)
C75 0.083(9) 0.071(9) 0.074(9) 0.022(7) -0.009(7) -0.047(8)
C76 0.075(9) 0.082(9) 0.098(10) 0.014(8) 0.024(8) -0.028(8)

loop_
_atom_type_symbol
_atom_type_description
_atom_type_scat_dispersion_real
_atom_type_scat_dispersion_imag
_atom_type_scat_source
C C 0.0033 0.0016 'International Tables Vol C Tables 4.2.6.8 and 6.1.1.4'
H H 0.0000 0.0000 'International Tables Vol C Tables 4.2.6.8 and 6.1.1.4'
Cl Cl 0.1484 0.1585 'International Tables Vol C Tables 4.2.6.8 and 6.1.1.4'
Hf Hf -0.5830 6.1852 'International Tables Vol C Tables 4.2.6.8 and 6.1.1.4'
N N 0.0061 0.0033 'International Tables Vol C Tables 4.2.6.8 and 6.1.1.4'
O O 0.0106 0.0060 'International Tables Vol C Tables 4.2.6.8 and 6.1.1.4'

loop_
_geom_angle_atom_site_label_1
_geom_angle_atom_site_label_2
_geom_angle_atom_site_label_3
_geom_angle
C11 Hf1 N12 69.3(2)
C11 Hf1 N11 69.5(2)
N12 Hf1 N11 138.60(19)
C11 Hf1 Cl11 87.77(17)
N12 Hf1 Cl11 89.51(15)
N11 Hf1 Cl11 92.26(14)
C11 Hf1 Cl12 89.61(17)
N12 Hf1 Cl12 89.30(14)
N11 Hf1 Cl12 87.09(14)
Cl11 Hf1 Cl12 177.36(6)
C11 Hf1 Cl23 143.73(17)
N12 Hf1 Cl23 74.47(14)
N11 Hf1 Cl23 146.74(15)
Cl11 Hf1 Cl23 91.32(6)
Cl12 Hf1 Cl23 90.63(6)
C11 Hf1 Cl13 144.34(17)
N12 Hf1 Cl13 146.32(14)
N11 Hf1 Cl13 75.05(14)
Cl11 Hf1 Cl13 90.11(6)
Cl12 Hf1 Cl13 92.19(6)
Cl23 Hf1 Cl13 71.88(5)
C21 Hf2 N22 68.9(2)
C21 Hf2 N21 69.3(2)
N22 Hf2 N21 138.18(18)
C21 Hf2 Cl21 87.71(16)
N22 Hf2 Cl21 87.43(14)
N21 Hf2 Cl21 91.21(13)
C21 Hf2 Cl22 89.58(16)
N22 Hf2 Cl22 91.44(14)
N21 Hf2 Cl22 87.98(13)
Cl21 Hf2 Cl22 177.28(6)
C21 Hf2 Cl23 143.84(16)
N22 Hf2 Cl23 147.15(13)
N21 Hf2 Cl23 74.64(13)
Cl21 Hf2 Cl23 91.12(7)
Cl22 Hf2 Cl23 91.17(7)
C21 Hf2 Cl13 144.52(16)
N22 Hf2 Cl13 75.66(13)
N21 Hf2 Cl13 146.09(13)
Cl21 Hf2 Cl13 92.90(6)
Cl22 Hf2 Cl13 89.21(6)
Cl23 Hf2 Cl13 71.64(5)
Hf1 Cl13 Hf2 106.23(6)
Hf1 Cl23 Hf2 107.68(6)
C17 O11 C18 105.6(5)
C113 O12 C114 104.8(5)
C27 O21 C28 105.2(5)
C213 O22 C214 104.8(5)
C17 N11 C19 106.7(5)
C17 N11 Hf1 116.3(5)
C19 N11 Hf1 136.9(4)
C113 N12 C115 106.1(6)
C113 N12 Hf1 116.9(4)
C115 N12 Hf1 137.0(4)
C27 N21 C29 106.4(5)
C27 N21 Hf2 116.8(4)
C29 N21 Hf2 136.7(4)
C213 N22 C215 106.6(5)
C213 N22 Hf2 117.5(4)
C215 N22 Hf2 135.9(4)
C12 C11 C16 117.4(6)
C12 C11 Hf1 120.9(4)
C16 C11 Hf1 121.7(5)
C11 C12 C13 122.5(6)
C11 C12 C113 112.3(6)
C13 C12 C113 125.2(7)
C14 C13 C12 118.0(7)
C14 C13 H13 121.0
C12 C13 H13 121.0
C15 C14 C13 120.3(6)
C15 C14 H14 119.8
C13 C14 H14 119.8
C16 C15 C14 119.3(6)
C16 C15 H15 120.3
C14 C15 H15 120.3
C15 C16 C11 122.5(7)
C15 C16 C17 127.1(6)
C11 C16 C17 110.4(5)
N11 C17 O11 117.4(6)
N11 C17 C16 121.6(6)
O11 C17 C16 120.9(6)
O11 C18 C19 103.9(5)
O11 C18 H18A 111.0
C19 C18 H18A 111.0
O11 C18 H18B 111.0
C19 C18 H18B 111.0
H18A C18 H18B 109.0
N11 C19 C110 110.6(5)
N11 C19 C18 101.9(6)
C110 C19 C18 114.2(6)
N11 C19 H19 110.0
C110 C19 H19 110.0
C18 C19 H19 110.0
C26 C21 C22 115.6(5)
C26 C21 Hf2 121.9(4)
C22 C21 Hf2 122.5(4)
C23 C22 C21 123.0(6)
C23 C22 C213 127.0(6)
C21 C22 C213 110.0(5)
C24 C23 C22 119.0(6)
C24 C23 H23 120.5
C22 C23 H23 120.5
C23 C24 C25 120.8(6)
C23 C24 H24 119.6
C25 C24 H24 119.6
C24 C25 C26 118.1(6)
C24 C25 H25 121.0
C26 C25 H25 121.0
C21 C26 C25 123.5(6)
C21 C26 C27 111.2(5)
C25 C26 C27 125.3(6)
N21 C27 O21 118.5(6)
N21 C27 C26 120.6(6)
O21 C27 C26 120.9(5)
O21 C28 C29 104.4(5)
O21 C28 H28A 110.9
C29 C28 H28A 110.9
O21 C28 H28B 110.9
C29 C28 H28B 110.9
H28A C28 H28B 108.9
N21 C29 C210 112.2(5)
N21 C29 C28 101.9(5)
C210 C29 C28 114.2(5)
N21 C29 H29 109.4
C210 C29 H29 109.4
C28 C29 H29 109.4
C112 C110 C19 113.3(8)
C112 C110 C111 112.0(8)
C19 C110 C111 109.5(7)
C112 C110 H110 107.2
C19 C110 H110 107.2
C111 C110 H110 107.2
C110 C111 H11A 109.5
C110 C111 H11B 109.5
H11A C111 H11B 109.5
C110 C111 H11C 109.5
H11A C111 H11C 109.5
H11B C111 H11C 109.5
C110 C112 H11D 109.5
C110 C112 H11E 109.5
H11D C112 H11E 109.5
C110 C112 H11F 109.5
H11D C112 H11F 109.5
H11E C112 H11F 109.5
N12 C113 O12 118.2(6)
N12 C113 C12 120.3(6)
O12 C113 C12 121.6(6)
O12 C114 C115 104.2(5)
O12 C114 H11G 110.9
C115 C114 H11G 110.9
O12 C114 H11H 110.9
C115 C114 H11H 110.9
H11G C114 H11H 108.9
N12 C115 C114 101.5(5)
N12 C115 C116 111.3(5)
C114 C115 C116 114.3(6)
N12 C115 H115 109.8
C114 C115 H115 109.8
C116 C115 H115 109.8
C118 C116 C117 110.9(7)
C118 C116 C115 113.5(6)
C117 C116 C115 109.6(6)
C118 C116 H116 107.5
C117 C116 H116 107.5
C115 C116 H116 107.5
C116 C117 H11I 109.5
C116 C117 H11J 109.5
H11I C117 H11J 109.5
C116 C117 H11K 109.5
H11I C117 H11K 109.5
H11J C117 H11K 109.5
C116 C118 H11L 109.5
C116 C118 H11M 109.5
H11L C118 H11M 109.5
C116 C118 H11N 109.5
H11L C118 H11N 109.5
H11M C118 H11N 109.5
C29 C210 C212 112.2(5)
C29 C210 C211 110.9(6)
C212 C210 C211 111.8(5)
C29 C210 H210 107.2
C212 C210 H210 107.2
C211 C210 H210 107.2
C210 C211 H21A 109.5
C210 C211 H21B 109.5
H21A C211 H21B 109.5
C210 C211 H21C 109.5
H21A C211 H21C 109.5
H21B C211 H21C 109.5
C210 C212 H21D 109.5
C210 C212 H21E 109.5
H21D C212 H21E 109.5
C210 C212 H21F 109.5
H21D C212 H21F 109.5
H21E C212 H21F 109.5
N22 C213 O22 118.0(6)
N22 C213 C22 121.0(6)
O22 C213 C22 121.0(6)
O22 C214 C215 104.4(6)
O22 C214 H21G 110.9
C215 C214 H21G 110.9
O22 C214 H21H 110.9
C215 C214 H21H 110.9
H21G C214 H21H 108.9
N22 C215 C214 101.4(6)
N22 C215 C216 111.6(5)
C214 C215 C216 115.1(6)
N22 C215 H215 109.5
C214 C215 H215 109.5
C216 C215 H215 109.5
C218 C216 C215 113.1(6)
C218 C216 C217 112.7(6)
C215 C216 C217 109.0(7)
C218 C216 H216 107.2
C215 C216 H216 107.2
C217 C216 H216 107.2
C216 C217 H21I 109.5
C216 C217 H21J 109.5
H21I C217 H21J 109.5
C216 C217 H21K 109.5
H21I C217 H21K 109.5
H21J C217 H21K 109.5
C216 C218 H21L 109.5
C216 C218 H21M 109.5
H21L C218 H21M 109.5
C216 C218 H21N 109.5
H21L C218 H21N 109.5
H21M C218 H21N 109.5
C31 Hf3 N31 69.6(2)
C31 Hf3 N32 68.4(2)
N31 Hf3 N32 138.05(18)
C31 Hf3 Cl31 90.34(15)
N31 Hf3 Cl31 91.14(15)
N32 Hf3 Cl31 88.58(12)
C31 Hf3 Cl32 88.80(14)
N31 Hf3 Cl32 87.96(15)
N32 Hf3 Cl32 91.70(12)
Cl31 Hf3 Cl32 178.93(6)
C31 Hf3 Cl43 142.44(17)
N31 Hf3 Cl43 147.64(16)
N32 Hf3 Cl43 74.21(11)
Cl31 Hf3 Cl43 92.41(6)
Cl32 Hf3 Cl43 88.66(6)
C31 Hf3 Cl33 145.03(17)
N31 Hf3 Cl33 75.40(15)
N32 Hf3 Cl33 146.52(11)
Cl31 Hf3 Cl33 89.59(6)
Cl32 Hf3 Cl33 90.76(6)
Cl43 Hf3 Cl33 72.48(4)
C41 Hf4 N42 69.5(2)
C41 Hf4 N41 69.1(2)
N42 Hf4 N41 138.58(18)
C41 Hf4 Cl42 90.31(16)
N42 Hf4 Cl42 91.30(14)
N41 Hf4 Cl42 89.24(14)
C41 Hf4 Cl41 90.20(15)
N42 Hf4 Cl41 88.62(14)
N41 Hf4 Cl41 91.20(13)
Cl42 Hf4 Cl41 179.42(6)
C41 Hf4 Cl43 142.93(15)
N42 Hf4 Cl43 147.52(13)
N41 Hf4 Cl43 73.85(13)
Cl42 Hf4 Cl43 90.59(6)
Cl41 Hf4 Cl43 89.16(6)
C41 Hf4 Cl33 144.64(15)
N42 Hf4 Cl33 75.16(13)
N41 Hf4 Cl33 146.25(13)
Cl42 Hf4 Cl33 89.92(6)
Cl41 Hf4 Cl33 89.50(6)
Cl43 Hf4 Cl33 72.42(4)
Hf4 Cl33 Hf3 106.58(5)
Hf3 Cl43 Hf4 108.53(5)
C37 O31 C38 105.4(6)
C313 O32 C314 106.1(4)
C47 O41 C48 105.5(4)
C413 O42 C414 105.5(5)
C37 N31 C39 106.5(6)
C37 N31 Hf3 116.4(5)
C39 N31 Hf3 137.0(5)
C313 N32 C315 106.3(5)
C313 N32 Hf3 117.8(4)
C315 N32 Hf3 135.7(3)
C47 N41 C49 106.5(5)
C47 N41 Hf4 117.0(4)
C49 N41 Hf4 136.4(4)
C413 N42 C415 105.7(5)
C413 N42 Hf4 116.6(4)
C415 N42 Hf4 137.5(4)
C32 C31 C36 117.4(6)
C32 C31 Hf3 122.1(4)
C36 C31 Hf3 120.5(5)
C31 C32 C33 122.2(6)
C31 C32 C313 111.4(5)
C33 C32 C313 126.4(6)
C34 C33 C32 120.0(8)
C34 C33 H33 120.0
C32 C33 H33 120.0
C33 C34 C35 119.1(6)
C33 C34 H34 120.4
C35 C34 H34 120.4
C34 C35 C36 120.3(7)
C34 C35 H35 119.9
C36 C35 H35 119.9
C31 C36 C35 121.0(7)
C31 C36 C37 112.0(6)
C35 C36 C37 126.9(7)
N31 C37 O31 117.7(8)
N31 C37 C36 121.2(6)
O31 C37 C36 121.1(7)
O31 C38 C39 103.5(6)
O31 C38 H38A 111.1
C39 C38 H38A 111.1
O31 C38 H38B 111.1
C39 C38 H38B 111.1
H38A C38 H38B 109.0
N31 C39 C310 111.6(7)
N31 C39 C38 101.9(8)
C310 C39 C38 114.5(8)
N31 C39 H39 109.6
C310 C39 H39 109.6
C38 C39 H39 109.6
C46 C41 C42 117.4(5)
C46 C41 Hf4 121.7(4)
C42 C41 Hf4 120.9(4)
C43 C42 C41 121.5(6)
C43 C42 C413 126.8(6)
C41 C42 C413 111.6(5)
C44 C43 C42 119.6(6)
C44 C43 H43 120.2
C42 C43 H43 120.2
C43 C44 C45 120.7(6)
C43 C44 H44 119.6
C45 C44 H44 119.6
C44 C45 C46 118.2(7)
C44 C45 H45 120.9
C46 C45 H45 120.9
C41 C46 C45 122.5(6)
C41 C46 C47 111.4(5)
C45 C46 C47 126.0(6)
N41 C47 O41 118.4(6)
N41 C47 C46 120.2(6)
O41 C47 C46 121.3(5)
O41 C48 C49 103.7(5)
O41 C48 H48A 111.0
C49 C48 H48A 111.0
O41 C48 H48B 111.0
C49 C48 H48B 111.0
H48A C48 H48B 109.0
N41 C49 C410 109.7(5)
N41 C49 C48 101.6(5)
C410 C49 C48 114.3(5)
N41 C49 H49 110.3
C410 C49 H49 110.3
C48 C49 H49 110.3
C39 C310 C312 113.6(9)
C39 C310 C311 109.9(10)
C312 C310 C311 109.5(8)
C39 C310 H310 107.9
C312 C310 H310 107.9
C311 C310 H310 107.9
C310 C311 H31A 109.5
C310 C311 H31B 109.5
H31A C311 H31B 109.5
C310 C311 H31C 109.5
H31A C311 H31C 109.5
H31B C311 H31C 109.5
C310 C312 H31D 109.5
C310 C312 H31E 109.5
H31D C312 H31E 109.5
C310 C312 H31F 109.5
H31D C312 H31F 109.5
H31E C312 H31F 109.5
N32 C313 O32 118.1(5)
N32 C313 C32 120.1(5)
O32 C313 C32 121.8(5)
O32 C314 C315 103.4(5)
O32 C314 H31G 111.1
C315 C314 H31G 111.1
O32 C314 H31H 111.1
C315 C314 H31H 111.1
H31G C314 H31H 109.0
N32 C315 C316 112.1(5)
N32 C315 C314 102.2(4)
C316 C315 C314 114.3(5)
N32 C315 H315 109.3
C316 C315 H315 109.3
C314 C315 H315 109.3
C318 C316 C317 111.1(6)
C318 C316 C315 113.2(5)
C317 C316 C315 111.0(5)
C318 C316 H316 107.1
C317 C316 H316 107.1
C315 C316 H316 107.1
C316 C317 H31I 109.5
C316 C317 H31J 109.5
H31I C317 H31J 109.5
C316 C317 H31K 109.5
H31I C317 H31K 109.5
H31J C317 H31K 109.5
C316 C318 H31L 109.5
C316 C318 H31M 109.5
H31L C318 H31M 109.5
C316 C318 H31N 109.5
H31L C318 H31N 109.5
H31M C318 H31N 109.5
C411 C410 C412 111.9(6)
C411 C410 C49 109.8(5)
C412 C410 C49 113.4(5)
C411 C410 H410 107.1
C412 C410 H410 107.1
C49 C410 H410 107.1
C410 C411 H41A 109.5
C410 C411 H41B 109.5
H41A C411 H41B 109.5
C410 C411 H41C 109.5
H41A C411 H41C 109.5
H41B C411 H41C 109.5
C410 C412 H41D 109.5
C410 C412 H41E 109.5
H41D C412 H41E 109.5
C410 C412 H41F 109.5
H41D C412 H41F 109.5
H41E C412 H41F 109.5
N42 C413 O42 117.9(6)
N42 C413 C42 121.1(5)
O42 C413 C42 121.0(5)
O42 C414 C415 104.5(5)
O42 C414 H41G 110.9
C415 C414 H41G 110.9
O42 C414 H41H 110.9
C415 C414 H41H 110.9
H41G C414 H41H 108.9
N42 C415 C414 101.5(5)
N42 C415 C416 110.7(5)
C414 C415 C416 115.0(5)
N42 C415 H415 109.8
C414 C415 H415 109.8
C416 C415 H415 109.8
C417 C416 C418 110.6(6)
C417 C416 C415 110.8(6)
C418 C416 C415 112.5(6)
C417 C416 H416 107.6
C418 C416 H416 107.6
C415 C416 H416 107.6
C416 C417 H41I 109.5
C416 C417 H41J 109.5
H41I C417 H41J 109.5
C416 C417 H41K 109.5
H41I C417 H41K 109.5
H41J C417 H41K 109.5
C416 C418 H41L 109.5
C416 C418 H41M 109.5
H41L C418 H41M 109.5
C416 C418 H41N 109.5
H41L C418 H41N 109.5
H41M C418 H41N 109.5
C56 C51 C52 121.8(12)
C56 C51 H51 119.1
C52 C51 H51 119.1
C51 C52 C53 119.8(11)
C51 C52 H52 120.1
C53 C52 H52 120.1
C54 C53 C52 119.5(11)
C54 C53 H53 120.2
C52 C53 H53 120.2
C53 C54 C55 119.5(10)
C53 C54 H54 120.2
C55 C54 H54 120.2
C54 C55 C56 120.1(11)
C54 C55 H55 120.0
C56 C55 H55 120.0
C51 C56 C55 119.0(11)
C51 C56 H56 120.5
C55 C56 H56 120.5
C62 C61 C66 119.4(8)
C62 C61 H61 120.3
C66 C61 H61 120.3
C61 C62 C63 119.1(9)
C61 C62 H62 120.4
C63 C62 H62 120.4
C64 C63 C62 120.2(9)
C64 C63 H63 119.9
C62 C63 H63 119.9
C65 C64 C63 119.8(9)
C65 C64 H64 120.1
C63 C64 H64 120.1
C64 C65 C66 120.2(9)
C64 C65 H65 119.9
C66 C65 H65 119.9
C65 C66 C61 121.2(9)
C65 C66 H66 119.4
C61 C66 H66 119.4
C76 C71 C72 120.0(5)
C76 C71 H71 120.0
C72 C71 H71 120.0
C71 C72 C73 120.0(5)
C71 C72 H72 120.0
C73 C72 H72 120.0
C74 C73 C72 119.8(5)
C74 C73 H73 120.1
C72 C73 H73 120.1
C75 C74 C73 120.3(5)
C75 C74 H74 119.9
C73 C74 H74 119.9
C74 C75 C76 120.0(5)
C74 C75 H75 120.0
C76 C75 H75 120.0
C71 C76 C75 120.0(5)
C71 C76 H76 120.0
C75 C76 H76 120.0

loop_
_geom_bond_atom_site_label_1
_geom_bond_atom_site_label_2
_geom_bond_distance
Hf1 C11 2.275(6)
Hf1 N12 2.347(6)
Hf1 N11 2.350(5)
Hf1 Cl11 2.3927(17)
Hf1 Cl12 2.4176(17)
Hf1 Cl23 2.6108(15)
Hf1 Cl13 2.6352(17)
Hf2 C21 2.259(5)
Hf2 N22 2.343(5)
Hf2 N21 2.359(5)
Hf2 Cl21 2.4060(17)
Hf2 Cl22 2.4060(16)
Hf2 Cl23 2.6183(17)
Hf2 Cl13 2.6431(15)
O11 C17 1.331(8)
O11 C18 1.458(9)
O12 C113 1.326(8)
O12 C114 1.473(8)
O21 C27 1.330(8)
O21 C28 1.460(8)
O22 C213 1.338(8)
O22 C214 1.463(9)
N11 C17 1.303(8)
N11 C19 1.480(9)
N12 C113 1.298(9)
N12 C115 1.497(8)
N21 C27 1.295(8)
N21 C29 1.490(8)
N22 C213 1.287(8)
N22 C215 1.498(8)
C11 C12 1.374(10)
C11 C16 1.395(8)
C12 C13 1.413(9)
C12 C113 1.445(9)
C13 C14 1.401(10)
C13 H13 0.9500
C14 C15 1.390(11)
C14 H14 0.9500
C15 C16 1.380(8)
C15 H15 0.9500
C16 C17 1.458(10)
C18 C19 1.535(9)
C18 H18A 0.9900
C18 H18B 0.9900
C19 C110 1.535(10)
C19 H19 1.0000
C21 C26 1.390(8)
C21 C22 1.395(9)
C22 C23 1.390(9)
C22 C213 1.456(9)
C23 C24 1.383(10)
C23 H23 0.9500
C24 C25 1.388(10)
C24 H24 0.9500
C25 C26 1.399(8)
C25 H25 0.9500
C26 C27 1.457(9)
C28 C29 1.538(9)
C28 H28A 0.9900
C28 H28B 0.9900
C29 C210 1.524(9)
C29 H29 1.0000
C110 C112 1.526(12)
C110 C111 1.548(13)
C110 H110 1.0000
C111 H11A 0.9800
C111 H11B 0.9800
C111 H11C 0.9800
C112 H11D 0.9800
C112 H11E 0.9800
C112 H11F 0.9800
C114 C115 1.519(10)
C114 H11G 0.9900
C114 H11H 0.9900
C115 C116 1.551(9)
C115 H115 1.0000
C116 C118 1.509(12)
C116 C117 1.530(10)
C116 H116 1.0000
C117 H11I 0.9800
C117 H11J 0.9800
C117 H11K 0.9800
C118 H11L 0.9800
C118 H11M 0.9800
C118 H11N 0.9800
C210 C212 1.525(9)
C210 C211 1.536(9)
C210 H210 1.0000
C211 H21A 0.9800
C211 H21B 0.9800
C211 H21C 0.9800
C212 H21D 0.9800
C212 H21E 0.9800
C212 H21F 0.9800
C214 C215 1.524(11)
C214 H21G 0.9900
C214 H21H 0.9900
C215 C216 1.538(10)
C215 H215 1.0000
C216 C218 1.519(10)
C216 C217 1.539(10)
C216 H216 1.0000
C217 H21I 0.9800
C217 H21J 0.9800
C217 H21K 0.9800
C218 H21L 0.9800
C218 H21M 0.9800
C218 H21N 0.9800
Hf3 C31 2.280(6)
Hf3 N31 2.336(5)
Hf3 N32 2.346(5)
Hf3 Cl31 2.3999(16)
Hf3 Cl32 2.4152(15)
Hf3 Cl43 2.5957(14)
Hf3 Cl33 2.6319(15)
Hf4 C41 2.272(5)
Hf4 N42 2.348(5)
Hf4 N41 2.352(5)
Hf4 Cl42 2.4044(17)
Hf4 Cl41 2.4161(16)
Hf4 Cl43 2.6010(14)
Hf4 Cl33 2.6301(15)
O31 C37 1.326(8)
O31 C38 1.464(13)
O32 C313 1.326(7)
O32 C314 1.463(8)
O41 C47 1.323(8)
O41 C48 1.477(8)
O42 C413 1.338(7)
O42 C414 1.440(9)
N31 C37 1.313(9)
N31 C39 1.469(10)
N32 C313 1.302(7)
N32 C315 1.486(7)
N41 C47 1.297(7)
N41 C49 1.500(8)
N42 C413 1.303(8)
N42 C415 1.495(8)
C31 C32 1.377(9)
C31 C36 1.388(9)
C32 C33 1.404(8)
C32 C313 1.441(8)
C33 C34 1.372(12)
C33 H33 0.9500
C34 C35 1.386(13)
C34 H34 0.9500
C35 C36 1.410(10)
C35 H35 0.9500
C36 C37 1.427(11)
C38 C39 1.549(13)
C38 H38A 0.9900
C38 H38B 0.9900
C39 C310 1.489(15)
C39 H39 1.0000
C41 C46 1.378(9)
C41 C42 1.399(8)
C42 C43 1.399(8)
C42 C413 1.438(9)
C43 C44 1.371(11)
C43 H43 0.9500
C44 C45 1.399(10)
C44 H44 0.9500
C45 C46 1.406(8)
C45 H45 0.9500
C46 C47 1.461(9)
C48 C49 1.541(8)
C48 H48A 0.9900
C48 H48B 0.9900
C49 C410 1.540(9)
C49 H49 1.0000
C310 C312 1.538(12)
C310 C311 1.544(12)
C310 H310 1.0000
C311 H31A 0.9800
C311 H31B 0.9800
C311 H31C 0.9800
C312 H31D 0.9800
C312 H31E 0.9800
C312 H31F 0.9800
C314 C315 1.548(8)
C314 H31G 0.9900
C314 H31H 0.9900
C315 C316 1.526(8)
C315 H315 1.0000
C316 C318 1.519(10)
C316 C317 1.521(9)
C316 H316 1.0000
C317 H31I 0.9800
C317 H31J 0.9800
C317 H31K 0.9800
C318 H31L 0.9800
C318 H31M 0.9800
C318 H31N 0.9800
C410 C411 1.523(9)
C410 C412 1.531(9)
C410 H410 1.0000
C411 H41A 0.9800
C411 H41B 0.9800
C411 H41C 0.9800
C412 H41D 0.9800
C412 H41E 0.9800
C412 H41F 0.9800
C414 C415 1.537(9)
C414 H41G 0.9900
C414 H41H 0.9900
C415 C416 1.539(9)
C415 H415 1.0000
C416 C417 1.518(10)
C416 C418 1.519(10)
C416 H416 1.0000
C417 H41I 0.9800
C417 H41J 0.9800
C417 H41K 0.9800
C418 H41L 0.9800
C418 H41M 0.9800
C418 H41N 0.9800
C51 C56 1.315(15)
C51 C52 1.364(16)
C51 H51 0.9500
C52 C53 1.378(17)
C52 H52 0.9500
C53 C54 1.354(15)
C53 H53 0.9500
C54 C55 1.377(14)
C54 H54 0.9500
C55 C56 1.394(15)
C55 H55 0.9500
C56 H56 0.9500
C61 C62 1.354(13)
C61 C66 1.369(12)
C61 H61 0.9500
C62 C63 1.412(14)
C62 H62 0.9500
C63 C64 1.362(14)
C63 H63 0.9500
C64 C65 1.349(13)
C64 H64 0.9500
C65 C66 1.367(12)
C65 H65 0.9500
C66 H66 0.9500
C71 C76 1.316(11)
C71 C72 1.317(11)
C71 H71 0.9500
C72 C73 1.320(11)
C72 H72 0.9500
C73 C74 1.317(11)
C73 H73 0.9500
C74 C75 1.313(11)
C74 H74 0.9500
C75 C76 1.318(11)
C75 H75 0.9500
C76 H76 0.9500

loop_
_geom_torsion_atom_site_label_1
_geom_torsion_atom_site_label_2
_geom_torsion_atom_site_label_3
_geom_torsion_atom_site_label_4
_geom_torsion
C11 Hf1 Cl13 Hf2 165.4(3)
N12 Hf1 Cl13 Hf2 -10.2(3)
N11 Hf1 Cl13 Hf2 171.36(15)
Cl11 Hf1 Cl13 Hf2 79.05(7)
Cl12 Hf1 Cl13 Hf2 -102.24(7)
Cl23 Hf1 Cl13 Hf2 -12.30(6)
C21 Hf2 Cl13 Hf1 -168.1(3)
N22 Hf2 Cl13 Hf1 -164.53(14)
N21 Hf2 Cl13 Hf1 18.6(3)
Cl21 Hf2 Cl13 Hf1 -77.93(7)
Cl22 Hf2 Cl13 Hf1 103.78(7)
Cl23 Hf2 Cl13 Hf1 12.28(6)
C11 Hf1 Cl23 Hf2 -165.2(3)
N12 Hf1 Cl23 Hf2 -166.29(17)
N11 Hf1 Cl23 Hf2 19.0(3)
Cl11 Hf1 Cl23 Hf2 -77.17(8)
Cl12 Hf1 Cl23 Hf2 104.62(8)
Cl13 Hf1 Cl23 Hf2 12.52(7)
C21 Hf2 Cl23 Hf1 167.8(3)
N22 Hf2 Cl23 Hf1 -6.8(3)
N21 Hf2 Cl23 Hf1 171.14(16)
Cl21 Hf2 Cl23 Hf1 80.19(8)
Cl22 Hf2 Cl23 Hf1 -101.28(8)
Cl13 Hf2 Cl23 Hf1 -12.50(7)
C11 Hf1 N11 C17 6.1(5)
N12 Hf1 N11 C17 11.1(6)
Cl11 Hf1 N11 C17 -80.7(5)
Cl12 Hf1 N11 C17 96.7(5)
Cl23 Hf1 N11 C17 -176.6(4)
Cl13 Hf1 N11 C17 -170.2(5)
C11 Hf1 N11 C19 -169.4(6)
N12 Hf1 N11 C19 -164.3(5)
Cl11 Hf1 N11 C19 103.9(6)
Cl12 Hf1 N11 C19 -78.7(6)
Cl23 Hf1 N11 C19 8.0(7)
Cl13 Hf1 N11 C19 14.3(6)
C11 Hf1 N12 C113 4.1(5)
N11 Hf1 N12 C113 -1.0(6)
Cl11 Hf1 N12 C113 91.9(5)
Cl12 Hf1 N12 C113 -85.8(5)
Cl23 Hf1 N12 C113 -176.6(5)
Cl13 Hf1 N12 C113 -178.7(4)
C11 Hf1 N12 C115 -175.2(7)
N11 Hf1 N12 C115 179.7(5)
Cl11 Hf1 N12 C115 -87.4(6)
Cl12 Hf1 N12 C115 94.9(6)
Cl23 Hf1 N12 C115 4.1(6)
Cl13 Hf1 N12 C115 2.0(8)
C21 Hf2 N21 C27 4.1(5)
N22 Hf2 N21 C27 4.5(6)
Cl21 Hf2 N21 C27 -83.0(5)
Cl22 Hf2 N21 C27 94.4(5)
Cl23 Hf2 N21 C27 -173.8(5)
Cl13 Hf2 N21 C27 180.0(4)
C21 Hf2 N21 C29 -172.8(6)
N22 Hf2 N21 C29 -172.4(5)
Cl21 Hf2 N21 C29 100.1(6)
Cl22 Hf2 N21 C29 -82.5(6)
Cl23 Hf2 N21 C29 9.3(5)
Cl13 Hf2 N21 C29 3.1(7)
C21 Hf2 N22 C213 3.0(5)
N21 Hf2 N22 C213 2.6(6)
Cl21 Hf2 N22 C213 91.5(5)
Cl22 Hf2 N22 C213 -86.0(5)
Cl23 Hf2 N22 C213 179.6(4)
Cl13 Hf2 N22 C213 -174.8(5)
C21 Hf2 N22 C215 -173.1(6)
N21 Hf2 N22 C215 -173.5(5)
Cl21 Hf2 N22 C215 -84.6(6)
Cl22 Hf2 N22 C215 97.9(6)
Cl23 Hf2 N22 C215 3.5(8)
Cl13 Hf2 N22 C215 9.1(6)
N12 Hf1 C11 C12 -0.8(5)
N11 Hf1 C11 C12 175.7(6)
Cl11 Hf1 C11 C12 -91.1(5)
Cl12 Hf1 C11 C12 88.6(5)
Cl23 Hf1 C11 C12 -1.9(7)
Cl13 Hf1 C11 C12 -178.2(4)
N12 Hf1 C11 C16 178.2(6)
N11 Hf1 C11 C16 -5.3(5)
Cl11 Hf1 C11 C16 87.9(5)
Cl12 Hf1 C11 C16 -92.4(5)
Cl23 Hf1 C11 C16 177.1(4)
Cl13 Hf1 C11 C16 0.8(7)
C16 C11 C12 C13 1.0(10)
Hf1 C11 C12 C13 -179.9(5)
C16 C11 C12 C113 178.8(6)
Hf1 C11 C12 C113 -2.2(8)
C11 C12 C13 C14 -1.7(11)
C113 C12 C13 C14 -179.2(7)
C12 C13 C14 C15 1.6(11)
C13 C14 C15 C16 -0.8(11)
C14 C15 C16 C11 0.1(11)
C14 C15 C16 C17 176.3(7)
C12 C11 C16 C15 -0.2(10)
Hf1 C11 C16 C15 -179.2(5)
C12 C11 C16 C17 -177.0(6)
Hf1 C11 C16 C17 4.0(8)
C19 N11 C17 O11 -6.8(8)
Hf1 N11 C17 O11 176.5(5)
C19 N11 C17 C16 170.1(6)
Hf1 N11 C17 C16 -6.6(8)
C18 O11 C17 N11 -7.6(8)
C18 O11 C17 C16 175.5(6)
C15 C16 C17 N11 -174.6(7)
C11 C16 C17 N11 2.0(9)
C15 C16 C17 O11 2.2(11)
C11 C16 C17 O11 178.8(6)
C17 O11 C18 C19 17.8(8)
C17 N11 C19 C110 -104.7(7)
Hf1 N11 C19 C110 71.0(8)
C17 N11 C19 C18 17.1(7)
Hf1 N11 C19 C18 -167.2(5)
O11 C18 C19 N11 -20.9(7)
O11 C18 C19 C110 98.4(7)
N22 Hf2 C21 C26 177.7(6)
N21 Hf2 C21 C26 -2.6(5)
Cl21 Hf2 C21 C26 89.5(5)
Cl22 Hf2 C21 C26 -90.6(5)
Cl23 Hf2 C21 C26 0.8(7)
Cl13 Hf2 C21 C26 -178.7(3)
N22 Hf2 C21 C22 -1.1(5)
N21 Hf2 C21 C22 178.6(6)
Cl21 Hf2 C21 C22 -89.2(5)
Cl22 Hf2 C21 C22 90.6(5)
Cl23 Hf2 C21 C22 -178.0(4)
Cl13 Hf2 C21 C22 2.6(7)
C26 C21 C22 C23 0.6(9)
Hf2 C21 C22 C23 179.4(5)
C26 C21 C22 C213 -179.5(5)
Hf2 C21 C22 C213 -0.6(7)
C21 C22 C23 C24 0.0(11)
C213 C22 C23 C24 -179.9(7)
C22 C23 C24 C25 -0.5(11)
C23 C24 C25 C26 0.3(11)
C22 C21 C26 C25 -0.8(9)
Hf2 C21 C26 C25 -179.6(5)
C22 C21 C26 C27 179.9(5)
Hf2 C21 C26 C27 1.1(7)
C24 C25 C26 C21 0.3(10)
C24 C25 C26 C27 179.6(6)
C29 N21 C27 O21 -6.2(8)
Hf2 N21 C27 O21 176.1(4)
C29 N21 C27 C26 172.4(6)
Hf2 N21 C27 C26 -5.3(8)
C28 O21 C27 N21 -6.5(8)
C28 O21 C27 C26 174.9(6)
C21 C26 C27 N21 3.0(8)
C25 C26 C27 N21 -176.4(6)
C21 C26 C27 O21 -178.5(6)
C25 C26 C27 O21 2.2(10)
C27 O21 C28 C29 15.6(7)
C27 N21 C29 C210 -107.5(6)
Hf2 N21 C29 C210 69.7(7)
C27 N21 C29 C28 15.1(7)
Hf2 N21 C29 C28 -167.8(5)
O21 C28 C29 N21 -18.4(6)
O21 C28 C29 C210 102.7(6)
N11 C19 C110 C112 61.3(8)
C18 C19 C110 C112 -52.9(9)
N11 C19 C110 C111 -172.9(7)
C18 C19 C110 C111 72.9(9)
C115 N12 C113 O12 -8.1(8)
Hf1 N12 C113 O12 172.4(5)
C115 N12 C113 C12 172.5(6)
Hf1 N12 C113 C12 -7.0(8)
C114 O12 C113 N12 -7.2(8)
C114 O12 C113 C12 172.3(6)
C11 C12 C113 N12 6.1(9)
C13 C12 C113 N12 -176.2(7)
C11 C12 C113 O12 -173.3(6)
C13 C12 C113 O12 4.4(11)
C113 O12 C114 C115 18.7(7)
C113 N12 C115 C114 18.8(7)
Hf1 N12 C115 C114 -161.8(5)
C113 N12 C115 C116 -103.2(7)
Hf1 N12 C115 C116 76.2(8)
O12 C114 C115 N12 -22.4(7)
O12 C114 C115 C116 97.5(7)
N12 C115 C116 C118 56.8(9)
C114 C115 C116 C118 -57.4(9)
N12 C115 C116 C117 -178.6(6)
C114 C115 C116 C117 67.1(8)
N21 C29 C210 C212 63.7(7)
C28 C29 C210 C212 -51.6(8)
N21 C29 C210 C211 -170.5(5)
C28 C29 C210 C211 74.2(7)
C215 N22 C213 O22 -6.9(8)
Hf2 N22 C213 O22 176.0(4)
C215 N22 C213 C22 172.5(6)
Hf2 N22 C213 C22 -4.7(8)
C214 O22 C213 N22 -8.0(8)
C214 O22 C213 C22 172.7(6)
C23 C22 C213 N22 -176.5(7)
C21 C22 C213 N22 3.5(9)
C23 C22 C213 O22 2.8(10)
C21 C22 C213 O22 -177.1(6)
C213 O22 C214 C215 18.7(8)
C213 N22 C215 C214 17.7(7)
Hf2 N22 C215 C214 -165.9(5)
C213 N22 C215 C216 -105.4(6)
Hf2 N22 C215 C216 71.0(8)
O22 C214 C215 N22 -21.7(8)
O22 C214 C215 C216 98.9(7)
N22 C215 C216 C218 63.1(8)
C214 C215 C216 C218 -51.7(8)
N22 C215 C216 C217 -170.6(6)
C214 C215 C216 C217 74.5(8)
C41 Hf4 Cl33 Hf3 -178.9(3)
N42 Hf4 Cl33 Hf3 -177.92(15)
N41 Hf4 Cl33 Hf3 2.2(3)
Cl42 Hf4 Cl33 Hf3 90.70(7)
Cl41 Hf4 Cl33 Hf3 -89.22(7)
Cl43 Hf4 Cl33 Hf3 0.06(7)
C31 Hf3 Cl33 Hf4 -177.4(2)
N31 Hf3 Cl33 Hf4 -176.12(17)
N32 Hf3 Cl33 Hf4 5.8(2)
Cl31 Hf3 Cl33 Hf4 92.60(7)
Cl32 Hf3 Cl33 Hf4 -88.42(7)
Cl43 Hf3 Cl33 Hf4 -0.06(7)
C31 Hf3 Cl43 Hf4 177.6(2)
N31 Hf3 Cl43 Hf4 7.2(3)
N32 Hf3 Cl43 Hf4 -176.58(14)
Cl31 Hf3 Cl43 Hf4 -88.74(7)
Cl32 Hf3 Cl43 Hf4 91.28(7)
Cl33 Hf3 Cl43 Hf4 0.07(7)
C41 Hf4 Cl43 Hf3 178.9(3)
N42 Hf4 Cl43 Hf3 3.6(3)
N41 Hf4 Cl43 Hf3 -178.83(15)
Cl42 Hf4 Cl43 Hf3 -89.80(7)
Cl41 Hf4 Cl43 Hf3 89.68(7)
Cl33 Hf4 Cl43 Hf3 -0.07(7)
C31 Hf3 N31 C37 3.5(5)
N32 Hf3 N31 C37 2.7(7)
Cl31 Hf3 N31 C37 -86.4(5)
Cl32 Hf3 N31 C37 93.0(5)
Cl43 Hf3 N31 C37 177.2(4)
Cl33 Hf3 N31 C37 -175.7(5)
C31 Hf3 N31 C39 -171.4(8)
N32 Hf3 N31 C39 -172.2(6)
Cl31 Hf3 N31 C39 98.6(7)
Cl32 Hf3 N31 C39 -81.9(7)
Cl43 Hf3 N31 C39 2.3(9)
Cl33 Hf3 N31 C39 9.4(7)
C31 Hf3 N32 C313 4.3(4)
N31 Hf3 N32 C313 5.1(5)
Cl31 Hf3 N32 C313 95.3(4)
Cl32 Hf3 N32 C313 -83.7(4)
Cl43 Hf3 N32 C313 -171.8(4)
Cl33 Hf3 N32 C313 -177.6(3)
C31 Hf3 N32 C315 -169.7(6)
N31 Hf3 N32 C315 -168.9(5)
Cl31 Hf3 N32 C315 -78.8(5)
Cl32 Hf3 N32 C315 102.3(5)
Cl43 Hf3 N32 C315 14.1(5)
Cl33 Hf3 N32 C315 8.3(7)
C41 Hf4 N41 C47 6.5(5)
N42 Hf4 N41 C47 6.0(6)
Cl42 Hf4 N41 C47 97.1(5)
Cl41 Hf4 N41 C47 -83.2(5)
Cl43 Hf4 N41 C47 -172.0(5)
Cl33 Hf4 N41 C47 -174.1(3)
C41 Hf4 N41 C49 -170.9(6)
N42 Hf4 N41 C49 -171.3(5)
Cl42 Hf4 N41 C49 -80.2(6)
Cl41 Hf4 N41 C49 99.4(6)
Cl43 Hf4 N41 C49 10.6(5)
Cl33 Hf4 N41 C49 8.5(7)
C41 Hf4 N42 C413 4.6(4)
N41 Hf4 N42 C413 5.1(6)
Cl42 Hf4 N42 C413 -85.2(5)
Cl41 Hf4 N42 C413 95.3(5)
Cl43 Hf4 N42 C413 -178.4(3)
Cl33 Hf4 N42 C413 -174.8(5)
C41 Hf4 N42 C415 -169.7(6)
N41 Hf4 N42 C415 -169.2(5)
Cl42 Hf4 N42 C415 100.5(6)
Cl41 Hf4 N42 C415 -79.0(6)
Cl43 Hf4 N42 C415 7.3(7)
Cl33 Hf4 N42 C415 10.9(5)
N31 Hf3 C31 C32 176.9(5)
N32 Hf3 C31 C32 -3.6(4)
Cl31 Hf3 C31 C32 -92.0(5)
Cl32 Hf3 C31 C32 88.7(5)
Cl43 Hf3 C31 C32 2.4(6)
Cl33 Hf3 C31 C32 178.3(3)
N31 Hf3 C31 C36 -0.7(4)
N32 Hf3 C31 C36 178.7(5)
Cl31 Hf3 C31 C36 90.4(5)
Cl32 Hf3 C31 C36 -89.0(5)
Cl43 Hf3 C31 C36 -175.2(4)
Cl33 Hf3 C31 C36 0.6(6)
C36 C31 C32 C33 -0.4(9)
Hf3 C31 C32 C33 -178.1(5)
C36 C31 C32 C313 -179.7(5)
Hf3 C31 C32 C313 2.6(7)
C31 C32 C33 C34 0.7(10)
C313 C32 C33 C34 179.9(6)
C32 C33 C34 C35 0.1(10)
C33 C34 C35 C36 -1.1(10)
C32 C31 C36 C35 -0.7(9)
Hf3 C31 C36 C35 177.1(5)
C32 C31 C36 C37 -179.6(6)
Hf3 C31 C36 C37 -1.8(7)
C34 C35 C36 C31 1.4(10)
C34 C35 C36 C37 -179.8(7)
C39 N31 C37 O31 -9.0(9)
Hf3 N31 C37 O31 174.6(5)
C39 N31 C37 C36 170.3(7)
Hf3 N31 C37 C36 -6.1(9)
C38 O31 C37 N31 -6.2(11)
C38 O31 C37 C36 174.6(8)
C31 C36 C37 N31 5.2(10)
C35 C36 C37 N31 -173.6(7)
C31 C36 C37 O31 -175.5(7)
C35 C36 C37 O31 5.7(11)
C37 O31 C38 C39 17.5(11)
C37 N31 C39 C310 -103.7(8)
Hf3 N31 C39 C310 71.5(9)
C37 N31 C39 C38 18.8(8)
Hf3 N31 C39 C38 -165.9(6)
O31 C38 C39 N31 -21.8(10)
O31 C38 C39 C310 98.7(10)
N42 Hf4 C41 C46 174.7(5)
N41 Hf4 C41 C46 -5.0(5)
Cl42 Hf4 C41 C46 -94.0(5)
Cl41 Hf4 C41 C46 86.3(5)
Cl43 Hf4 C41 C46 -2.6(7)
Cl33 Hf4 C41 C46 175.7(3)
N42 Hf4 C41 C42 -2.1(4)
N41 Hf4 C41 C42 178.2(5)
Cl42 Hf4 C41 C42 89.2(5)
Cl41 Hf4 C41 C42 -90.6(5)
Cl43 Hf4 C41 C42 -179.5(3)
Cl33 Hf4 C41 C42 -1.1(7)
C46 C41 C42 C43 0.4(9)
Hf4 C41 C42 C43 177.3(4)
C46 C41 C42 C413 -177.3(5)
Hf4 C41 C42 C413 -0.3(7)
C41 C42 C43 C44 -2.4(9)
C413 C42 C43 C44 174.9(6)
C42 C43 C44 C45 2.7(9)
C43 C44 C45 C46 -1.2(9)
C42 C41 C46 C45 1.3(9)
Hf4 C41 C46 C45 -175.7(4)
C42 C41 C46 C47 179.9(5)
Hf4 C41 C46 C47 3.0(7)
C44 C45 C46 C41 -0.9(9)
C44 C45 C46 C47 -179.3(6)
C49 N41 C47 O41 -6.4(8)
Hf4 N41 C47 O41 175.5(4)
C49 N41 C47 C46 170.4(5)
Hf4 N41 C47 C46 -7.7(8)
C48 O41 C47 N41 -7.5(8)
C48 O41 C47 C46 175.8(6)
C41 C46 C47 N41 3.4(8)
C45 C46 C47 N41 -178.0(6)
C41 C46 C47 O41 -180.0(6)
C45 C46 C47 O41 -1.3(10)
C47 O41 C48 C49 17.3(7)
C47 N41 C49 C410 -104.9(6)
Hf4 N41 C49 C410 72.7(7)
C47 N41 C49 C48 16.5(7)
Hf4 N41 C49 C48 -166.0(5)
O41 C48 C49 N41 -20.1(6)
O41 C48 C49 C410 98.0(6)
N31 C39 C310 C312 61.5(10)
C38 C39 C310 C312 -53.5(10)
N31 C39 C310 C311 -175.6(8)
C38 C39 C310 C311 69.4(11)
C315 N32 C313 O32 -7.9(7)
Hf3 N32 C313 O32 176.5(4)
C315 N32 C313 C32 170.8(5)
Hf3 N32 C313 C32 -4.9(7)
C314 O32 C313 N32 -5.4(7)
C314 O32 C313 C32 175.9(5)
C31 C32 C313 N32 1.7(8)
C33 C32 C313 N32 -177.6(6)
C31 C32 C313 O32 -179.7(5)
C33 C32 C313 O32 1.0(9)
C313 O32 C314 C315 15.5(6)
C313 N32 C315 C316 -106.3(5)
Hf3 N32 C315 C316 68.3(7)
C313 N32 C315 C314 16.6(6)
Hf3 N32 C315 C314 -168.9(4)
O32 C314 C315 N32 -19.1(6)
O32 C314 C315 C316 102.2(6)
N32 C315 C316 C318 62.2(7)
C314 C315 C316 C318 -53.5(7)
N32 C315 C316 C317 -172.0(5)
C314 C315 C316 C317 72.3(7)
N41 C49 C410 C411 -172.8(5)
C48 C49 C410 C411 73.8(7)
N41 C49 C410 C412 61.2(7)
C48 C49 C410 C412 -52.1(7)
C415 N42 C413 O42 -8.3(7)
Hf4 N42 C413 O42 175.7(4)
C415 N42 C413 C42 169.1(5)
Hf4 N42 C413 C42 -6.9(8)
C414 O42 C413 N42 -6.6(8)
C414 O42 C413 C42 175.9(6)
C43 C42 C413 N42 -172.6(6)
C41 C42 C413 N42 4.8(8)
C43 C42 C413 O42 4.7(10)
C41 C42 C413 O42 -177.8(5)
C413 O42 C414 C415 17.9(7)
C413 N42 C415 C414 18.2(6)
Hf4 N42 C415 C414 -167.1(5)
C413 N42 C415 C416 -104.3(6)
Hf4 N42 C415 C416 70.4(7)
O42 C414 C415 N42 -21.8(6)
O42 C414 C415 C416 97.7(6)
N42 C415 C416 C417 -174.2(5)
C414 C415 C416 C417 71.5(8)
N42 C415 C416 C418 61.5(7)
C414 C415 C416 C418 -52.8(8)
C56 C51 C52 C53 3(3)
C51 C52 C53 C54 2(3)
C52 C53 C54 C55 -4(2)
C53 C54 C55 C56 3(2)
C52 C51 C56 C55 -4(2)
C54 C55 C56 C51 2(2)
C66 C61 C62 C63 -2.1(16)
C61 C62 C63 C64 -0.7(15)
C62 C63 C64 C65 2.3(15)
C63 C64 C65 C66 -1.1(16)
C64 C65 C66 C61 -1.7(17)
C62 C61 C66 C65 3.3(17)
C76 C71 C72 C73 0.1(3)
C71 C72 C73 C74 0.0(3)
C72 C73 C74 C75 0.1(7)
C73 C74 C75 C76 -0.2(10)
C72 C71 C76 C75 -0.2(7)
C74 C75 C76 C71 0.3(10)
